data_2204579
loop_
_publ_author_name
'Yakubovich, Olga V.'
'Mochenova, Natalya N.'
'Dimitrova, Olga. V.'
'Massa, Werner'

_publ_section_title
;
Reinvestigation of the Pb~2~[B~5~O~9~]Br structure based on single-crystal data
;
_journal_issue 11
_journal_name_full 'Acta Crystallographica, Section E'
_journal_page_first i127
_journal_page_last i130
_journal_paper_doi 10.1107/S1600536804023232
_journal_volume 60
_journal_year 2004
_chemical_formula_iupac '[Pb2 (B5 O9) Br]'
_chemical_formula_moiety 'B5 Br O9 Pb2'
_chemical_formula_structural 'Pb2 (B5 O9) Br'
_chemical_formula_sum 'B5 Br O9 Pb2'
_chemical_formula_weight 692.34
_chemical_name_systematic
;
Dilead pentaborate bromide
;
_space_group_IT_number 34
_space_group_name_Hall 'P 2 -2n'
_space_group_name_H-M_alt 'P n n 2'
_symmetry_cell_setting orthorhombic
_symmetry_space_group_name_Hall 'P 2 -2n'
_symmetry_space_group_name_H-M 'P n n 2'
_atom_sites_solution_primary direct
_atom_sites_solution_secondary difmap
_audit_creation_method SHELXL-97
_cell_angle_alpha 90.00
_cell_angle_beta 90.00
_cell_angle_gamma 90.00
_cell_formula_units_Z 4
_cell_length_a 11.4935(19)
_cell_length_b 11.4717(19)
_cell_length_c 6.5297(11)
_cell_measurement_reflns_used 4734
_cell_measurement_temperature 293(2)
_cell_measurement_theta_max 36.0
_cell_measurement_theta_min 3.5
_cell_volume 860.9(2)
_computing_cell_refinement X-AREA
_computing_data_collection 'X-AREA (Stoe & Cie, 2002)'
_computing_data_reduction X-AREA
_computing_molecular_graphics 'DIAMOND (Crystal Impact, 2000)'
_computing_publication_material SHELXL97
_computing_structure_refinement 'SHELXL97 (Sheldrick, 1997)'
_computing_structure_solution 'SHELXS97 (Sheldrick, 1997)'
_database_code_amcsd 0010437
_diffrn_ambient_temperature 293(2)
_diffrn_detector_area_resol_mean 150
_diffrn_measured_fraction_theta_full 0.998
_diffrn_measured_fraction_theta_max 0.998
_diffrn_measurement_device_type 'Stoe IPDS-II'
_diffrn_measurement_method \w
_diffrn_radiation_monochromator graphite
_diffrn_radiation_source 'fine-focus sealed tube'
_diffrn_radiation_type MoK\a
_diffrn_radiation_wavelength 0.71073
_diffrn_reflns_av_R_equivalents 0.0678
_diffrn_reflns_av_sigmaI/netI 0.0507
_diffrn_reflns_limit_h_max 16
_diffrn_reflns_limit_h_min -12
_diffrn_reflns_limit_k_max 16
_diffrn_reflns_limit_k_min -16
_diffrn_reflns_limit_l_max 9
_diffrn_reflns_limit_l_min -8
_diffrn_reflns_number 7497
_diffrn_reflns_theta_full 31.00
_diffrn_reflns_theta_max 31.00
_diffrn_reflns_theta_min 3.55
_diffrn_standards_number 0
_exptl_absorpt_coefficient_mu 43.731
_exptl_absorpt_correction_T_max 0.3868
_exptl_absorpt_correction_T_min 0.0933
_exptl_absorpt_correction_type numerical
_exptl_absorpt_process_details
;
(XPREP in SHELXTL; Sheldrick, 1996).
;
_exptl_crystal_colour colourless
_exptl_crystal_density_diffrn 5.341
_exptl_crystal_density_method 'not measured'
_exptl_crystal_description column
_exptl_crystal_F_000 1184
_exptl_crystal_size_max 0.13
_exptl_crystal_size_mid 0.025
_exptl_crystal_size_min 0.022
_refine_diff_density_max 1.955
_refine_diff_density_min -2.127
_refine_ls_abs_structure_details 'Flack (1983), 1059 Friedel pairs'
_refine_ls_abs_structure_Flack -0.03(2)
_refine_ls_extinction_coef 0.00036(10)
_refine_ls_extinction_expression Fc^*^=kFc[1+0.001xFc^2^\l^3^/sin(2\q)]^-1/4^
_refine_ls_extinction_method SHELXL97
_refine_ls_goodness_of_fit_ref 1.064
_refine_ls_matrix_type full
_refine_ls_number_parameters 87
_refine_ls_number_reflns 2544
_refine_ls_number_restraints 1
_refine_ls_restrained_S_all 1.064
_refine_ls_R_factor_all 0.0383
_refine_ls_R_factor_gt 0.0344
_refine_ls_shift/su_max 0.000
_refine_ls_shift/su_mean 0.000
_refine_ls_structure_factor_coef Fsqd
_refine_ls_weighting_details 'w = 1/[\s^2^(Fo^2^)+(0.0337P)^2^+13.5461P] where P = (Fo^2^+2Fc^2^)/3'
_refine_ls_weighting_scheme calc
_refine_ls_wR_factor_gt 0.0776
_refine_ls_wR_factor_ref 0.0803
_reflns_number_gt 2429
_reflns_number_total 2544
_reflns_threshold_expression I>2\s(I)
_cod_data_source_file wm6030.cif
_cod_database_code 2204579
_amcsd_formula_title Pb2[B5O9]Br

loop_
_space_group_symop_operation_xyz
'x, y, z'
'-x, -y, z'
'-x+1/2, y+1/2, z+1/2'
'x+1/2, -y+1/2, z+1/2'

loop_
_atom_site_label
_atom_site_fract_x
_atom_site_fract_y
_atom_site_fract_z
_atom_site_U_iso_or_equiv
_atom_site_adp_type
_atom_site_calc_flag
_atom_site_refinement_flags
_atom_site_occupancy
_atom_site_type_symbol
Pb1 0.25762(6) 0.04280(6) 0.00433(9) 0.01489(12) Uani d . 1 Pb
Pb2 0.02631(6) 0.23505(5) -0.66205(14) 0.01614(13) Uani d . 1 Pb
Br1 0.0000 0.0000 -0.9081(5) 0.0289(6) Uani d S 1 Br
Br2 0.0000 0.5000 -0.6476(6) 0.0259(5) Uani d S 1 Br
O1 0.2376(8) 0.3135(8) -0.5784(14) 0.0030(16) Uiso d . 1 O
O2 0.2084(8) 0.4248(8) -0.173(2) 0.0108(16) Uiso d . 1 O
O3 0.2717(8) 0.2256(9) -0.2448(16) 0.0079(19) Uiso d . 1 O
O4 0.0686(11) 0.2753(11) -0.2398(19) 0.017(2) Uiso d . 1 O
O5 0.2790(9) 0.4487(11) -0.835(2) 0.015(2) Uiso d . 1 O
O6 0.3827(9) 0.2616(9) -0.8357(17) 0.0092(18) Uiso d . 1 O
O7 0.1785(8) 0.2698(9) -0.9231(15) 0.0046(16) Uiso d . 1 O
O8 0.4168(8) 0.2110(9) -0.4921(18) 0.0090(16) Uiso d . 1 O
O9 0.2339(9) 0.1103(10) -0.5577(16) 0.0106(19) Uiso d . 1 O
B1 0.2706(13) 0.3217(14) -0.795(2) 0.008(3) Uiso d . 1 B
B2 0.1803(13) 0.3009(14) -0.146(3) 0.012(3) Uiso d . 1 B
B3 0.2864(14) 0.2180(15) -0.460(2) 0.010(3) Uiso d . 1 B
B4 0.4556(13) 0.2354(16) -0.683(3) 0.011(3) Uiso d . 1 B
B5 0.2513(15) 0.4950(14) -0.019(3) 0.009(3) Uiso d . 1 B

loop_
_atom_site_aniso_label
_atom_site_aniso_U_11
_atom_site_aniso_U_22
_atom_site_aniso_U_33
_atom_site_aniso_U_12
_atom_site_aniso_U_13
_atom_site_aniso_U_23
Pb1 0.0172(2) 0.0170(2) 0.0105(2) 0.0011(2) 0.0010(2) 0.0004(3)
Pb2 0.0187(2) 0.0179(2) 0.0118(3) -0.0013(2) 0.0034(3) 0.0000(3)
Br1 0.0202(12) 0.0154(10) 0.0511(19) -0.0011(10) 0.000 0.000
Br2 0.0188(11) 0.0179(10) 0.0411(16) 0.0002(8) 0.000 0.000

loop_
_atom_type_symbol
_atom_type_description
_atom_type_scat_dispersion_real
_atom_type_scat_dispersion_imag
_atom_type_scat_source
B B 0.0013 0.0007 'International Tables Vol C Tables 4.2.6.8 and 6.1.1.4'
O O 0.0106 0.0060 'International Tables Vol C Tables 4.2.6.8 and 6.1.1.4'
Pb Pb -3.3944 10.1111 'International Tables Vol C Tables 4.2.6.8 and 6.1.1.4'
Br Br -0.2901 2.4595 'International Tables Vol C Tables 4.2.6.8 and 6.1.1.4'

loop_
_geom_angle_atom_site_label_1
_geom_angle_atom_site_label_2
_geom_angle_atom_site_label_3
_geom_angle_site_symmetry_1
_geom_angle_site_symmetry_3
_geom_angle
_geom_angle_publ_flag
O5 Pb1 O2 3_545 3_545 122.1(4) ?
O5 Pb1 O3 3_545 . 79.0(4) ?
O2 Pb1 O3 3_545 . 157.0(3) ?
O5 Pb1 O1 3_545 3_545 53.3(3) ?
O2 Pb1 O1 3_545 3_545 68.9(3) ?
O3 Pb1 O1 . 3_545 130.4(3) ?
O5 Pb1 O7 3_545 1_556 119.8(3) ?
O2 Pb1 O7 3_545 1_556 114.0(3) ?
O3 Pb1 O7 . 1_556 52.4(3) ?
O1 Pb1 O7 3_545 1_556 162.2(3) ?
O5 Pb1 O9 3_545 1_556 161.5(3) ?
O2 Pb1 O9 3_545 1_556 49.8(3) ?
O3 Pb1 O9 . 1_556 112.8(3) ?
O1 Pb1 O9 3_545 1_556 116.8(3) ?
O7 Pb1 O9 1_556 1_556 64.2(3) ?
O5 Pb1 Br2 3_545 3_545 78.0(3) ?
O2 Pb1 Br2 3_545 3_545 92.5(2) ?
O3 Pb1 Br2 . 3_545 82.6(2) ?
O1 Pb1 Br2 3_545 3_545 75.76(19) ?
O7 Pb1 Br2 1_556 3_545 120.7(2) ?
O9 Pb1 Br2 1_556 3_545 116.5(2) ?
O5 Pb1 Br1 3_545 1_556 86.2(3) ?
O2 Pb1 Br1 3_545 1_556 84.7(2) ?
O3 Pb1 Br1 . 1_556 107.5(2) ?
O1 Pb1 Br1 3_545 1_556 84.26(19) ?
O7 Pb1 Br1 1_556 1_556 78.6(2) ?
O9 Pb1 Br1 1_556 1_556 76.9(2) ?
Br2 Pb1 Br1 3_545 1_556 159.43(5) ?
O5 Pb1 O6 3_545 1_556 137.1(3) ?
O2 Pb1 O6 3_545 1_556 94.7(3) ?
O3 Pb1 O6 . 1_556 62.3(3) ?
O1 Pb1 O6 3_545 1_556 149.1(3) ?
O7 Pb1 O6 1_556 1_556 48.3(3) ?
O9 Pb1 O6 1_556 1_556 60.3(3) ?
Br2 Pb1 O6 3_545 1_556 79.1(2) ?
Br1 Pb1 O6 1_556 1_556 121.4(2) ?
O5 Pb1 B5 3_545 3_545 142.3(4) ?
O2 Pb1 B5 3_545 3_545 25.1(4) ?
O3 Pb1 B5 . 3_545 137.8(4) ?
O1 Pb1 B5 3_545 3_545 91.6(4) ?
O7 Pb1 B5 1_556 3_545 89.1(4) ?
O9 Pb1 B5 1_556 3_545 25.3(4) ?
Br2 Pb1 B5 3_545 3_545 109.1(3) ?
Br1 Pb1 B5 1_556 3_545 75.9(3) ?
O6 Pb1 B5 1_556 3_545 79.8(4) ?
O7 Pb2 O8 . 4_454 74.3(3) ?
O7 Pb2 O1 . . 55.9(3) ?
O8 Pb2 O1 4_454 . 122.7(3) ?
O7 Pb2 O6 . 4_455 167.2(3) ?
O8 Pb2 O6 4_454 4_455 111.1(3) ?
O1 Pb2 O6 . 4_455 113.2(3) ?
O7 Pb2 O4 . . 121.4(3) ?
O8 Pb2 O4 4_454 . 149.2(3) ?
O1 Pb2 O4 . . 65.6(3) ?
O6 Pb2 O4 4_455 . 48.3(3) ?
O7 Pb2 O9 . . 69.8(3) ?
O8 Pb2 O9 4_454 . 136.7(3) ?
O1 Pb2 O9 . . 49.9(3) ?
O6 Pb2 O9 4_455 . 109.2(3) ?
O4 Pb2 O9 . . 73.0(4) ?
O7 Pb2 O3 . 4_454 122.7(3) ?
O8 Pb2 O3 4_454 4_454 48.5(3) ?
O1 Pb2 O3 . 4_454 151.4(3) ?
O6 Pb2 O3 4_455 4_454 62.9(3) ?
O4 Pb2 O3 . 4_454 108.5(3) ?
O9 Pb2 O3 . 4_454 158.0(3) ?
O7 Pb2 Br2 . . 86.1(2) ?
O8 Pb2 Br2 4_454 . 74.8(2) ?
O1 Pb2 Br2 . . 75.3(2) ?
O6 Pb2 Br2 4_455 . 84.3(2) ?
O4 Pb2 Br2 . . 79.9(3) ?
O9 Pb2 Br2 . . 124.9(2) ?
O3 Pb2 Br2 4_454 . 76.1(2) ?
O7 Pb2 B1 . . 27.8(4) ?
O8 Pb2 B1 4_454 . 97.5(4) ?
O1 Pb2 B1 . . 28.2(4) ?
O6 Pb2 B1 4_455 . 140.5(4) ?
O4 Pb2 B1 . . 93.8(4) ?
O9 Pb2 B1 . . 58.2(4) ?
O3 Pb2 B1 4_454 . 141.4(4) ?
Br2 Pb2 B1 . . 77.3(3) ?
O7 Pb2 Br1 . . 81.6(2) ?
O8 Pb2 Br1 4_454 . 74.4(2) ?
O1 Pb2 Br1 . . 118.9(2) ?
O6 Pb2 Br1 4_455 . 110.9(2) ?
O4 Pb2 Br1 . . 130.6(3) ?
O9 Pb2 Br1 . . 76.9(2) ?
O3 Pb2 Br1 4_454 . 86.8(2) ?
Br2 Pb2 Br1 . . 148.95(10) ?
B1 Pb2 Br1 . . 102.6(3) ?
Pb1 Br1 Pb1 2_554 1_554 158.42(14) ?
Pb1 Br1 Pb2 2_554 . 109.01(4) ?
Pb1 Br1 Pb2 1_554 . 82.24(3) ?
Pb1 Br1 Pb2 2_554 2 82.24(3) ?
Pb1 Br1 Pb2 1_554 2 109.01(4) ?
Pb2 Br1 Pb2 . 2 118.74(11) ?
Pb1 Br2 Pb1 3_554 4_454 141.35(15) ?
Pb1 Br2 Pb2 3_554 . 94.66(3) ?
Pb1 Br2 Pb2 4_454 . 86.52(3) ?
Pb1 Br2 Pb2 3_554 2_565 86.52(3) ?
Pb1 Br2 Pb2 4_454 2_565 94.66(3) ?
Pb2 Br2 Pb2 . 2_565 176.46(16) ?
B3 O1 B1 . . 117.5(11) ?
B3 O1 Pb2 . . 102.0(8) ?
B1 O1 Pb2 . . 93.4(7) ?
B3 O1 Pb1 . 3_554 128.5(8) ?
B1 O1 Pb1 . 3_554 97.2(8) ?
Pb2 O1 Pb1 . 3_554 113.1(3) ?
B5 O2 B2 . . 123.9(14) ?
B5 O2 Pb1 . 3_554 103.8(9) ?
B2 O2 Pb1 . 3_554 130.6(11) ?
B3 O3 B2 . . 122.8(13) ?
B3 O3 Pb1 . . 124.4(10) ?
B2 O3 Pb1 . . 98.6(9) ?
B3 O3 Pb2 . 4 94.1(8) ?
B2 O3 Pb2 . 4 121.1(8) ?
Pb1 O3 Pb2 . 4 93.9(3) ?
B4 O4 B2 4_455 . 138.5(15) ?
B4 O4 Pb2 4_455 . 95.0(11) ?
B2 O4 Pb2 . . 126.4(10) ?
B5 O5 B1 1_554 . 121.5(13) ?
B5 O5 Pb1 1_554 3_554 125.4(10) ?
B1 O5 Pb1 . 3_554 105.2(9) ?
B4 O6 B1 . . 121.0(13) ?
B4 O6 Pb2 . 4_554 102.2(9) ?
B1 O6 Pb2 . 4_554 131.6(9) ?
B4 O6 Pb1 . 1_554 111.3(10) ?
B1 O6 Pb1 . 1_554 91.9(8) ?
Pb2 O6 Pb1 4_554 1_554 91.7(3) ?
B1 O7 B2 . 1_554 116.3(11) ?
B1 O7 Pb2 . . 100.6(8) ?
B2 O7 Pb2 1_554 . 135.8(8) ?
Pb1 Br2 Pb2 3_554 . 94.66(3) ?
Pb1 Br2 Pb2 4_454 . 86.52(3) ?
Pb1 Br2 Pb2 3_554 2_565 86.52(3) ?
Pb1 Br2 Pb2 4_454 2_565 94.66(3) ?
Pb2 Br2 Pb2 . 2_565 176.46(16) ?
B3 O1 B1 . . 117.5(11) ?
B3 O1 Pb2 . . 102.0(8) ?
B1 O1 Pb2 . . 93.4(7) ?
B3 O1 Pb1 . 3_554 128.5(8) ?
B1 O1 Pb1 . 3_554 97.2(8) ?
Pb2 O1 Pb1 . 3_554 113.1(3) ?
B5 O2 B2 . . 123.9(14) ?
B5 O2 Pb1 . 3_554 103.8(9) ?
B2 O2 Pb1 . 3_554 130.6(11) ?
B3 O3 B2 . . 122.8(13) ?
B3 O3 Pb1 . . 124.4(10) ?
B2 O3 Pb1 . . 98.6(9) ?
B3 O3 Pb2 . 4 94.1(8) ?
B2 O3 Pb2 . 4 121.1(8) ?
Pb1 O3 Pb2 . 4 93.9(3) ?
B4 O4 B2 4_455 . 138.5(15) ?
B4 O4 Pb2 4_455 . 95.0(11) ?
B2 O4 Pb2 . . 126.4(10) ?
B5 O5 B1 1_554 . 121.5(13) ?
B5 O5 Pb1 1_554 3_554 125.4(10) ?
B1 O5 Pb1 . 3_554 105.2(9) ?
B4 O6 B1 . . 121.0(13) ?
B4 O6 Pb2 . 4_554 102.2(9) ?
B1 O6 Pb2 . 4_554 131.6(9) ?
B4 O6 Pb1 . 1_554 111.3(10) ?
B1 O6 Pb1 . 1_554 91.9(8) ?
Pb2 O6 Pb1 4_554 1_554 91.7(3) ?
B1 O7 B2 . 1_554 116.3(11) ?
B1 O7 Pb2 . . 100.6(8) ?
B2 O7 Pb2 1_554 . 135.8(8) ?
B1 O7 Pb1 . 1_554 103.8(8) ?
B2 O7 Pb1 1_554 1_554 93.0(7) ?
Pb2 O7 Pb1 . 1_554 101.3(3) ?
B4 O8 B3 . . 116.3(12) ?
B4 O8 Pb2 . 4 124.1(9) ?
B3 O8 Pb2 . 4 110.8(8) ?
B5 O9 B3 3_544 . 131.8(13) ?
B5 O9 Pb2 3_544 . 129.5(10) ?
B3 O9 Pb2 . . 91.4(8) ?
B5 O9 Pb1 3_544 1_554 85.0(9) ?
B3 O9 Pb1 . 1_554 125.5(8) ?
Pb2 O9 Pb1 . 1_554 88.7(3) ?
O1 B1 O7 . . 109.5(11) y
O1 B1 O5 . . 104.2(12) y
O7 B1 O5 . . 110.3(12) y
O1 B1 O6 . . 111.4(12) y
O7 B1 O6 . . 109.6(12) y
O5 B1 O6 . . 111.7(11) y
O1 B1 Pb2 . . 58.3(6) ?
O7 B1 Pb2 . . 51.6(6) ?
O5 B1 Pb2 . . 115.0(9) ?
O6 B1 Pb2 . . 133.3(9) ?
O1 B1 Pb1 . 3_554 55.9(6) ?
O7 B1 Pb1 . 3_554 126.2(9) ?
O5 B1 Pb1 . 3_554 48.5(7) ?
O6 B1 Pb1 . 3_554 124.1(9) ?
Pb2 B1 Pb1 . 3_554 89.4(4) ?
O4 B2 O2 . . 109.9(13) y
O4 B2 O7 . 1_556 110.4(12) y
O2 B2 O7 . 1_556 110.4(14) y
O4 B2 O3 . . 108.8(13) y
O2 B2 O3 . . 110.5(12) y
O7 B2 O3 1_556 . 106.7(12) y
O4 B2 Pb1 . . 100.7(9) ?
O2 B2 Pb1 . . 149.2(10) ?
O7 B2 Pb1 1_556 . 59.5(6) ?
O3 B2 Pb1 . . 54.2(7) ?
O3 B3 O1 . . 115.8(13) y
O3 B3 O8 . . 105.0(12) y
O1 B3 O8 . . 110.3(12) y
O3 B3 O9 . . 114.8(13) y
O1 B3 O9 . . 103.7(11) y
O8 B3 O9 . . 107.0(11) y
O3 B3 Pb2 . . 106.7(9) ?
O1 B3 Pb2 . . 52.3(6) ?
O8 B3 Pb2 . . 148.2(10) ?
O9 B3 Pb2 . . 61.0(7) ?
O6 B4 O8 . . 121.9(13) y
O6 B4 O4 . 4_554 114.5(17) y
O8 B4 O4 . 4_554 123.4(16) y
O6 B4 Pb2 . 4_554 54.1(9) ?
O8 B4 Pb2 . 4_554 172.2(11) ?
O4 B4 Pb2 4_554 4_554 60.4(10) ?
O5 B5 O9 1_556 3 121.1(15) y
O5 B5 O2 1_556 . 120.3(14) y
O9 B5 O2 3 . 118.7(15) y
O5 B5 Pb1 1_556 3_554 162.0(11) ?
O9 B5 Pb1 3 3_554 69.7(9) ?
O2 B5 Pb1 . 3_554 51.1(8) ?

loop_
_geom_bond_atom_site_label_1
_geom_bond_atom_site_label_2
_geom_bond_site_symmetry_2
_geom_bond_distance
_geom_bond_publ_flag
Pb1 O5 3_545 2.497(13) y
Pb1 O2 3_545 2.534(12) y
Pb1 O3 . 2.659(11) y
Pb1 O1 3_545 2.686(9) y
Pb1 O7 1_556 2.798(10) y
Pb1 O9 1_556 2.975(11) y
Pb1 Br2 3_545 2.9977(16) y
Pb1 Br1 1_556 3.0554(10) y
Pb1 O6 1_556 3.076(11) y
Pb1 B5 3_545 3.160(19) ?
Pb2 O7 . 2.475(10) y
Pb2 O8 4_454 2.571(11) y
Pb2 O1 . 2.647(9) y
Pb2 O6 4_455 2.695(11) y
Pb2 O4 . 2.838(13) y
Pb2 O9 . 2.864(11) y
Pb2 O3 4_454 3.010(10) y
Pb2 Br2 . 3.0559(8) y
Pb2 B1 . 3.104(15) ?
Pb2 Br1 . 3.153(2) y
Br1 Pb1 2_554 3.0554(10) ?
Br1 Pb1 1_554 3.0554(10) ?
Br1 Pb2 2 3.1532(19) ?
Br2 Pb1 3_554 2.9977(16) ?
Br2 Pb1 4_454 2.9977(16) ?
Br2 Pb2 2_565 3.0559(8) ?
B1 O1 . 1.470(18) y
B1 O5 . 1.48(2) y
B1 O6 . 1.485(18) y
B1 O7 . 1.473(18) y
O1 Pb1 3_554 2.686(9) ?
B2 O2 . 1.468(19) y
B2 O3 . 1.504(19) y
B2 O4 . 1.450(19) y
B2 O7 1_556 1.50(2) y
O2 Pb1 3_554 2.534(12) ?
B3 O1 . 1.453(19) y
B3 O3 . 1.417(19) y
B3 O8 . 1.516(19) y
B3 O9 . 1.52(2) y
B4 O4 4_554 1.358(19) y
B4 O6 . 1.34(2) y
B4 O8 . 1.35(2) y
B5 O2 . 1.38(2) y
B5 O5 1_556 1.36(2) y
B5 O9 3 1.358(19) y
O3 Pb2 4 3.010(10) ?
O4 B4 4_455 1.358(19) ?
O5 B5 1_554 1.36(2) ?
O5 Pb1 3_554 2.497(13) ?
O6 Pb2 4_554 2.695(11) ?
O6 Pb1 1_554 3.076(11) ?
O7 B2 1_554 1.50(2) ?
O7 Pb1 1_554 2.798(10) ?
O8 Pb2 4 2.571(11) ?
O9 B5 3_544 1.358(19) ?
O9 Pb1 1_554 2.975(11) ?
B1 Pb1 3_554 3.220(16) ?
B4 Pb2 4_554 3.25(2) ?
B5 Pb1 3_554 3.160(19) ?

loop_
_cod_related_entry_id
_cod_related_entry_database
_cod_related_entry_code
1 AMCSD 0010437
